data_7246308
loop_
_publ_author_name
'McAllister, Linda J.'
'Taylor, James'
'Pridmore, Natalie E.'
'McEllin, Alice J.'
'Whitwood, Adrian C.'
'Karadakov, Peter B.'
'Bruce, Duncan W.'

_publ_section_title
;
 Halogen-bonded liquid-crystalline complexes formed from
 4-alkoxyphenylpyridines with iodine and with interhalogens
;
_journal_issue 11
_journal_name_full CrystEngComm
_journal_page_first 1683
_journal_page_last 1692
_journal_paper_doi 10.1039/D2CE01555B
_journal_volume 25
_journal_year 2023
_chemical_formula_moiety 'Br, C19 H26 N O'
_chemical_formula_sum 'C19 H26 Br N O'
_chemical_formula_weight 364.32
_space_group_crystal_system triclinic
_space_group_IT_number 2
_space_group_name_Hall '-P 1'
_space_group_name_H-M_alt 'P -1'
_atom_sites_solution_hydrogens mixed
_atom_sites_solution_primary heavy
_audit_creation_date 2021-11-10
_audit_creation_method
;
Olex2 1.5-beta
(compiled 2021.11.04 svn.r5db059d7 for OlexSys, GUI svn.r6419)
;
_audit_update_record
;
2021-11-24 deposited with the CCDC.	2023-02-20 downloaded from the CCDC.
;
_cell_angle_alpha 97.564(3)
_cell_angle_beta 96.503(4)
_cell_angle_gamma 110.294(4)
_cell_formula_units_Z 2
_cell_length_a 6.7554(3)
_cell_length_b 8.4116(3)
_cell_length_c 16.8284(7)
_cell_measurement_reflns_used 3862
_cell_measurement_temperature 110.05(10)
_cell_measurement_theta_max 31.2930
_cell_measurement_theta_min 3.0950
_cell_volume 876.01(7)
_computing_cell_refinement
;
CrysAlisPro, Agilent Technologies,
Version 1.171.36.32 (release 02-08-2013 CrysAlis171 .NET)
(compiled Aug  2 2013,16:46:58)
;
_computing_data_collection
;
CrysAlisPro, Agilent Technologies,
Version 1.171.36.32 (release 02-08-2013 CrysAlis171 .NET)
(compiled Aug  2 2013,16:46:58)
;
_computing_data_reduction
;
CrysAlisPro, Agilent Technologies,
Version 1.171.36.32 (release 02-08-2013 CrysAlis171 .NET)
(compiled Aug  2 2013,16:46:58)
;
_computing_molecular_graphics 'Olex2 1.5-beta (Dolomanov et al., 2009)'
_computing_publication_material 'Olex2 1.5-beta (Dolomanov et al., 2009)'
_computing_structure_refinement 'SHELXL 2018/3 (Sheldrick, 2015)'
_computing_structure_solution 'XS  (Sheldrick, 2008)'
_diffrn_ambient_temperature 110.05(10)
_diffrn_detector_area_resol_mean 16.1450
_diffrn_measured_fraction_theta_full 0.992
_diffrn_measured_fraction_theta_max 0.987
_diffrn_measurement_details
;
#__ type_ start__ end____ width___ exp.time_
  1 omega  -93.00  -35.00   1.0000   13.0000
omega____ theta____ kappa____ phi______ frames
    -      -25.0110 -178.0000   90.0000 58

#__ type_ start__ end____ width___ exp.time_
  2 omega  -83.00  -13.00   1.0000   13.0000
omega____ theta____ kappa____ phi______ frames
    -      -25.0110  127.0000 -142.0000 70

#__ type_ start__ end____ width___ exp.time_
  3 omega   36.00   81.00   1.0000   13.0000
omega____ theta____ kappa____ phi______ frames
    -       26.5735 -127.0000  141.0000 45

#__ type_ start__ end____ width___ exp.time_
  4 omega  -34.00   48.00   1.0000   13.0000
omega____ theta____ kappa____ phi______ frames
    -       26.5735  -57.0000  -30.0000 82

#__ type_ start__ end____ width___ exp.time_
  5 omega  -46.00   71.00   1.0000   13.0000
omega____ theta____ kappa____ phi______ frames
    -       26.5735  -19.0000   30.0000 117
;
_diffrn_measurement_device_type 'SuperNova, Single source at offset, Eos'
_diffrn_measurement_method '\w scans'
_diffrn_orient_matrix_UB_11 0.0147792000
_diffrn_orient_matrix_UB_12 0.0119242000
_diffrn_orient_matrix_UB_13 0.0430793000
_diffrn_orient_matrix_UB_21 0.0759725000
_diffrn_orient_matrix_UB_22 -0.0407650000
_diffrn_orient_matrix_UB_23 -0.0001228000
_diffrn_orient_matrix_UB_31 0.0831803000
_diffrn_orient_matrix_UB_32 0.0809951000
_diffrn_orient_matrix_UB_33 0.0025327000
_diffrn_radiation_monochromator mirror
_diffrn_radiation_type MoK\a
_diffrn_radiation_wavelength 0.71073
_diffrn_reflns_av_R_equivalents 0.0245
_diffrn_reflns_av_unetI/netI 0.0515
_diffrn_reflns_Laue_measured_fraction_full 0.992
_diffrn_reflns_Laue_measured_fraction_max 0.987
_diffrn_reflns_limit_h_max 9
_diffrn_reflns_limit_h_min -6
_diffrn_reflns_limit_k_max 11
_diffrn_reflns_limit_k_min -10
_diffrn_reflns_limit_l_max 23
_diffrn_reflns_limit_l_min -23
_diffrn_reflns_number 7701
_diffrn_reflns_point_group_measured_fraction_full 0.992
_diffrn_reflns_point_group_measured_fraction_max 0.987
_diffrn_reflns_theta_full 26.000
_diffrn_reflns_theta_max 30.081
_diffrn_reflns_theta_min 3.103
_diffrn_source 'SuperNova (Mo) X-ray Source'
_exptl_absorpt_coefficient_mu 2.349
_exptl_absorpt_correction_T_max 0.924
_exptl_absorpt_correction_T_min 0.591
_exptl_absorpt_correction_type analytical
_exptl_absorpt_process_details
;
CrysAlisPro, Agilent Technologies,
Version 1.171.36.32 (release 02-08-2013 CrysAlis171 .NET)
(compiled Aug  2 2013,16:46:58)
Analytical numeric absorption correction using a multifaceted crystal
			model based on expressions derived by R.C. Clark & J.S. Reid.
(Clark, R. C. & Reid, J. S. (1995). Acta Cryst. A51, 887-897)
;
_exptl_crystal_colour 'clear colourless'
_exptl_crystal_colour_lustre clear
_exptl_crystal_colour_primary colourless
_exptl_crystal_density_diffrn 1.381
_exptl_crystal_description plate
_exptl_crystal_F_000 380
_exptl_crystal_size_max 0.3026
_exptl_crystal_size_mid 0.1694
_exptl_crystal_size_min 0.0344
_refine_diff_density_max 0.522
_refine_diff_density_min -0.336
_refine_diff_density_rms 0.081
_refine_ls_extinction_method none
_refine_ls_goodness_of_fit_ref 1.051
_refine_ls_hydrogen_treatment mixed
_refine_ls_matrix_type full
_refine_ls_number_parameters 204
_refine_ls_number_reflns 5098
_refine_ls_number_restraints 0
_refine_ls_restrained_S_all 1.051
_refine_ls_R_factor_all 0.0453
_refine_ls_R_factor_gt 0.0353
_refine_ls_shift/su_max 0.002
_refine_ls_shift/su_mean 0.000
_refine_ls_structure_factor_coef Fsqd
_refine_ls_weighting_details 'w=1/[\s^2^(Fo^2^)+(0.0286P)^2^+0.1907P] where P=(Fo^2^+2Fc^2^)/3'
_refine_ls_weighting_scheme calc
_refine_ls_wR_factor_gt 0.0728
_refine_ls_wR_factor_ref 0.0773
_reflns_Friedel_coverage 0.000
_reflns_number_gt 4436
_reflns_number_total 5098
_reflns_threshold_expression 'I > 2\s(I)'
_cod_data_source_file d2ce01555b2.cif
_cod_data_source_block dwb1347
_cod_depositor_comments 'Adding full bibliography for 7246304--7246312.cif.'
_cod_original_cell_volume 876.00(7)
_cod_database_code 7246308
_shelx_shelxl_version_number 2018/3
_chemical_oxdiff_formula 'C19 H26 Br1 N1 O1'
_chemical_oxdiff_usercomment LJM387
_shelx_space_group_comment
;
The symmetry employed for this shelxl refinement is uniquely defined
by the following loop, which should always be used as a source of
symmetry information in preference to the above space-group names.
They are only intended as comments.
;
_olex2_refinement_description
;
1. Fixed Uiso
 At 1.2 times of:
  All C(H) groups, All C(H,H) groups
 At 1.5 times of:
  All C(H,H,H) groups
2.a Secondary CH2 refined with riding coordinates:
 C12(H12A,H12B), C13(H13A,H13B), C14(H14A,H14B), C15(H15A,H15B), C16(H16A,
 H16B), C17(H17A,H17B), C18(H18A,H18B)
2.b Aromatic/amide H refined with riding coordinates:
 C1(H1), C2(H2), C4(H4), C5(H5), C7(H7), C8(H8), C10(H10), C11(H11)
2.c Idealised Me refined as rotating group:
 C19(H19A,H19B,H19C)
;
_olex2_date_sample_data_collection 1380538994.0
_olex2_submission_special_instructions 'No special instructions were received'

loop_
_space_group_symop_operation_xyz
'x, y, z'
'-x, -y, -z'

loop_
_atom_site_label
_atom_site_type_symbol
_atom_site_fract_x
_atom_site_fract_y
_atom_site_fract_z
_atom_site_U_iso_or_equiv
_atom_site_adp_type
_atom_site_occupancy
_atom_site_site_symmetry_order
_atom_site_calc_flag
_atom_site_refinement_flags_posn
_atom_site_refinement_flags_adp
_atom_site_refinement_flags_occupancy
_atom_site_disorder_assembly
_atom_site_disorder_group
Br1 Br 0.94513(3) 0.80938(2) 0.57280(2) 0.01853(6) Uani 1 1 d . . . . .
C1 C -0.5150(3) 0.0541(3) 0.60897(13) 0.0238(4) Uani 1 1 d . . . . .
H1 H -0.612236 -0.045799 0.620534 0.029 Uiso 1 1 calc R U . . .
C2 C -0.3035(3) 0.1087(3) 0.64265(13) 0.0223(4) Uani 1 1 d . . . . .
H2 H -0.258222 0.044469 0.676433 0.027 Uiso 1 1 calc R U . . .
C3 C -0.1536(3) 0.2601(2) 0.62709(11) 0.0157(4) Uani 1 1 d . . . . .
C4 C -0.2331(3) 0.3479(3) 0.57470(13) 0.0217(4) Uani 1 1 d . . . . .
H4 H -0.140138 0.448391 0.561989 0.026 Uiso 1 1 calc R U . . .
C5 C -0.4461(3) 0.2880(3) 0.54181(13) 0.0245(4) Uani 1 1 d . . . . .
H5 H -0.496303 0.347959 0.506950 0.029 Uiso 1 1 calc R U . . .
C6 C 0.0735(3) 0.3238(2) 0.66513(11) 0.0156(4) Uani 1 1 d . . . . .
C7 C 0.1472(3) 0.2358(2) 0.71927(12) 0.0196(4) Uani 1 1 d . . . . .
H7 H 0.051954 0.133555 0.729623 0.023 Uiso 1 1 calc R U . . .
C8 C 0.3568(3) 0.2969(2) 0.75747(12) 0.0212(4) Uani 1 1 d . . . . .
H8 H 0.400887 0.236326 0.793664 0.025 Uiso 1 1 calc R U . . .
C9 C 0.5040(3) 0.4486(2) 0.74259(11) 0.0166(4) Uani 1 1 d . . . . .
C10 C 0.4361(3) 0.5375(2) 0.68818(12) 0.0189(4) Uani 1 1 d . . . . .
H10 H 0.532698 0.638188 0.677051 0.023 Uiso 1 1 calc R U . . .
C11 C 0.2238(3) 0.4753(2) 0.65061(12) 0.0192(4) Uani 1 1 d . . . . .
H11 H 0.179806 0.536250 0.614592 0.023 Uiso 1 1 calc R U . . .
C12 C 0.8661(3) 0.6526(2) 0.77373(12) 0.0193(4) Uani 1 1 d . . . . .
H12A H 0.822755 0.749230 0.789210 0.023 Uiso 1 1 calc R U . . .
H12B H 0.885725 0.647039 0.717357 0.023 Uiso 1 1 calc R U . . .
C13 C 1.0711(3) 0.6749(2) 0.82735(12) 0.0189(4) Uani 1 1 d . . . . .
H13A H 1.117133 0.581095 0.809223 0.023 Uiso 1 1 calc R U . . .
H13B H 1.046126 0.670141 0.882776 0.023 Uiso 1 1 calc R U . . .
C14 C 1.2474(3) 0.8462(2) 0.82554(12) 0.0193(4) Uani 1 1 d . . . . .
H14A H 1.268799 0.850904 0.769742 0.023 Uiso 1 1 calc R U . . .
H14B H 1.200199 0.939125 0.843987 0.023 Uiso 1 1 calc R U . . .
C15 C 1.4605(3) 0.8757(2) 0.87774(12) 0.0186(4) Uani 1 1 d . . . . .
H15A H 1.438231 0.862121 0.932769 0.022 Uiso 1 1 calc R U . . .
H15B H 1.515264 0.789363 0.856451 0.022 Uiso 1 1 calc R U . . .
C16 C 1.6252(3) 1.0541(2) 0.87968(12) 0.0192(4) Uani 1 1 d . . . . .
H16A H 1.568939 1.138974 0.901667 0.023 Uiso 1 1 calc R U . . .
H16B H 1.641245 1.067586 0.824126 0.023 Uiso 1 1 calc R U . . .
C17 C 1.8465(3) 1.0953(2) 0.92863(12) 0.0203(4) Uani 1 1 d . . . . .
H17A H 1.832936 1.077712 0.983895 0.024 Uiso 1 1 calc R U . . .
H17B H 1.910064 1.017284 0.904809 0.024 Uiso 1 1 calc R U . . .
C18 C 1.9918(3) 1.2804(3) 0.93011(14) 0.0257(4) Uani 1 1 d . . . . .
H18A H 1.996558 1.298521 0.874503 0.031 Uiso 1 1 calc R U . . .
H18B H 1.929643 1.357188 0.956106 0.031 Uiso 1 1 calc R U . . .
C19 C 2.2196(3) 1.3290(3) 0.97409(16) 0.0337(5) Uani 1 1 d . . . . .
H19A H 2.281937 1.252169 0.949666 0.051 Uiso 1 1 calc R U . . .
H19B H 2.217905 1.320197 1.030334 0.051 Uiso 1 1 calc R U . . .
H19C H 2.302832 1.445205 0.970065 0.051 Uiso 1 1 calc R U . . .
N1 N -0.5829(3) 0.1434(2) 0.55956(11) 0.0223(4) Uani 1 1 d . . . . .
H1A H -0.717(5) 0.109(4) 0.5399(19) 0.059(9) Uiso 1 1 d . . . . .
O1 O 0.7060(2) 0.49514(17) 0.78372(8) 0.0206(3) Uani 1 1 d . . . . .

loop_
_atom_site_aniso_label
_atom_site_aniso_U_11
_atom_site_aniso_U_22
_atom_site_aniso_U_33
_atom_site_aniso_U_23
_atom_site_aniso_U_13
_atom_site_aniso_U_12
Br1 0.01297(9) 0.01828(10) 0.02251(11) 0.00588(7) -0.00033(7) 0.00374(7)
C1 0.0132(9) 0.0254(10) 0.0285(11) 0.0015(8) 0.0012(8) 0.0036(8)
C2 0.0150(9) 0.0233(10) 0.0264(11) 0.0050(8) 0.0004(8) 0.0053(8)
C3 0.0128(8) 0.0164(8) 0.0161(9) -0.0027(6) 0.0004(7) 0.0060(7)
C4 0.0161(9) 0.0209(9) 0.0265(11) 0.0019(8) -0.0016(8) 0.0071(8)
C5 0.0201(10) 0.0237(10) 0.0270(11) 0.0009(8) -0.0043(8) 0.0086(8)
C6 0.0116(8) 0.0166(8) 0.0178(9) 0.0001(7) 0.0013(7) 0.0057(7)
C7 0.0134(9) 0.0159(9) 0.0269(10) 0.0056(7) 0.0000(7) 0.0028(7)
C8 0.0155(9) 0.0207(9) 0.0255(10) 0.0093(8) -0.0018(7) 0.0040(8)
C9 0.0113(8) 0.0191(9) 0.0161(9) 0.0009(7) -0.0005(7) 0.0034(7)
C10 0.0150(9) 0.0191(9) 0.0200(10) 0.0051(7) 0.0013(7) 0.0028(7)
C11 0.0160(9) 0.0211(9) 0.0202(10) 0.0068(7) 0.0002(7) 0.0062(7)
C12 0.0139(9) 0.0199(9) 0.0198(10) 0.0039(7) 0.0009(7) 0.0015(7)
C13 0.0130(9) 0.0209(9) 0.0185(9) 0.0014(7) -0.0003(7) 0.0026(7)
C14 0.0135(9) 0.0212(9) 0.0197(10) 0.0017(7) -0.0012(7) 0.0041(7)
C15 0.0130(9) 0.0191(9) 0.0214(10) 0.0016(7) 0.0000(7) 0.0046(7)
C16 0.0133(9) 0.0203(9) 0.0207(10) 0.0027(7) -0.0006(7) 0.0038(7)
C17 0.0133(9) 0.0206(9) 0.0241(10) 0.0009(7) 0.0003(7) 0.0047(7)
C18 0.0171(10) 0.0217(10) 0.0312(12) 0.0013(8) 0.0007(8) 0.0008(8)
C19 0.0141(10) 0.0319(12) 0.0450(15) -0.0019(10) 0.0003(9) 0.0005(9)
N1 0.0116(8) 0.0279(9) 0.0236(9) -0.0058(7) -0.0022(7) 0.0079(7)
O1 0.0101(6) 0.0220(7) 0.0242(7) 0.0061(5) -0.0029(5) 0.0005(5)

loop_
_atom_type_symbol
_atom_type_description
_atom_type_scat_dispersion_real
_atom_type_scat_dispersion_imag
_atom_type_scat_source
C C 0.0033 0.0016 'International Tables Vol C Tables 4.2.6.8 and 6.1.1.4'
H H 0.0000 0.0000 'International Tables Vol C Tables 4.2.6.8 and 6.1.1.4'
Br Br -0.2901 2.4595 'International Tables Vol C Tables 4.2.6.8 and 6.1.1.4'
N N 0.0061 0.0033 'International Tables Vol C Tables 4.2.6.8 and 6.1.1.4'
O O 0.0106 0.0060 'International Tables Vol C Tables 4.2.6.8 and 6.1.1.4'

loop_
_exptl_crystal_face_index_h
_exptl_crystal_face_index_k
_exptl_crystal_face_index_l
_exptl_crystal_face_perp_dist
_exptl_oxdiff_crystal_face_indexfrac_h
_exptl_oxdiff_crystal_face_indexfrac_k
_exptl_oxdiff_crystal_face_indexfrac_l
_exptl_oxdiff_crystal_face_x
_exptl_oxdiff_crystal_face_y
_exptl_oxdiff_crystal_face_z
0 0 1 0.0232 0.0000 0.0003 0.9999 0.0431 -0.0001 0.0026
0 0 -1 0.0112 -0.0000 -0.0003 -0.9999 -0.0431 0.0001 -0.0026
0 -1 0 0.0801 0.0006 -1.0002 0.0013 -0.0119 0.0408 -0.0810
0 1 0 0.0801 -0.0006 1.0002 -0.0013 0.0119 -0.0408 0.0810
1 0 0 0.1103 1.0000 -0.0003 -0.0008 0.0147 0.0760 0.0832
-1 0 0 0.1103 -1.0000 0.0003 0.0008 -0.0147 -0.0760 -0.0832

loop_
_geom_angle_atom_site_label_1
_geom_angle_atom_site_label_2
_geom_angle_atom_site_label_3
_geom_angle
_geom_angle_site_symmetry_1
_geom_angle_site_symmetry_3
_geom_angle_publ_flag
C2 C1 H1 119.8 . . ?
N1 C1 H1 119.8 . . ?
N1 C1 C2 120.39(19) . . ?
C1 C2 H2 119.5 . . ?
C1 C2 C3 121.07(19) . . ?
C3 C2 H2 119.5 . . ?
C2 C3 C6 121.73(17) . . ?
C4 C3 C2 116.12(18) . . ?
C4 C3 C6 122.14(17) . . ?
C3 C4 H4 119.5 . . ?
C5 C4 C3 120.91(19) . . ?
C5 C4 H4 119.5 . . ?
C4 C5 H5 119.8 . . ?
N1 C5 C4 120.42(19) . . ?
N1 C5 H5 119.8 . . ?
C7 C6 C3 120.82(16) . . ?
C11 C6 C3 122.18(17) . . ?
C11 C6 C7 116.99(17) . . ?
C6 C7 H7 119.2 . . ?
C8 C7 C6 121.53(17) . . ?
C8 C7 H7 119.2 . . ?
C7 C8 H8 119.7 . . ?
C7 C8 C9 120.68(18) . . ?
C9 C8 H8 119.7 . . ?
C10 C9 C8 119.05(17) . . ?
O1 C9 C8 115.13(17) . . ?
O1 C9 C10 125.81(16) . . ?
C9 C10 H10 120.2 . . ?
C11 C10 C9 119.69(17) . . ?
C11 C10 H10 120.2 . . ?
C6 C11 H11 119.0 . . ?
C10 C11 C6 122.05(18) . . ?
C10 C11 H11 119.0 . . ?
H12A C12 H12B 108.5 . . ?
C13 C12 H12A 110.2 . . ?
C13 C12 H12B 110.2 . . ?
O1 C12 H12A 110.2 . . ?
O1 C12 H12B 110.2 . . ?
O1 C12 C13 107.57(15) . . ?
C12 C13 H13A 109.4 . . ?
C12 C13 H13B 109.4 . . ?
C12 C13 C14 111.38(16) . . ?
H13A C13 H13B 108.0 . . ?
C14 C13 H13A 109.4 . . ?
C14 C13 H13B 109.4 . . ?
C13 C14 H14A 108.7 . . ?
C13 C14 H14B 108.7 . . ?
H14A C14 H14B 107.6 . . ?
C15 C14 C13 114.05(16) . . ?
C15 C14 H14A 108.7 . . ?
C15 C14 H14B 108.7 . . ?
C14 C15 H15A 109.2 . . ?
C14 C15 H15B 109.2 . . ?
H15A C15 H15B 107.9 . . ?
C16 C15 C14 112.04(16) . . ?
C16 C15 H15A 109.2 . . ?
C16 C15 H15B 109.2 . . ?
C15 C16 H16A 108.2 . . ?
C15 C16 H16B 108.2 . . ?
C15 C16 C17 116.24(16) . . ?
H16A C16 H16B 107.4 . . ?
C17 C16 H16A 108.2 . . ?
C17 C16 H16B 108.2 . . ?
C16 C17 H17A 109.4 . . ?
C16 C17 H17B 109.4 . . ?
H17A C17 H17B 108.0 . . ?
C18 C17 C16 111.16(17) . . ?
C18 C17 H17A 109.4 . . ?
C18 C17 H17B 109.4 . . ?
C17 C18 H18A 108.7 . . ?
C17 C18 H18B 108.7 . . ?
H18A C18 H18B 107.6 . . ?
C19 C18 C17 114.44(19) . . ?
C19 C18 H18A 108.7 . . ?
C19 C18 H18B 108.7 . . ?
C18 C19 H19A 109.5 . . ?
C18 C19 H19B 109.5 . . ?
C18 C19 H19C 109.5 . . ?
H19A C19 H19B 109.5 . . ?
H19A C19 H19C 109.5 . . ?
H19B C19 H19C 109.5 . . ?
C1 N1 C5 121.08(18) . . ?
C1 N1 H1A 119(2) . . ?
C5 N1 H1A 120(2) . . ?
C9 O1 C12 118.69(15) . . ?

loop_
_geom_bond_atom_site_label_1
_geom_bond_atom_site_label_2
_geom_bond_distance
_geom_bond_site_symmetry_2
_geom_bond_publ_flag
C1 H1 0.9300 . ?
C1 C2 1.366(3) . ?
C1 N1 1.335(3) . ?
C2 H2 0.9300 . ?
C2 C3 1.403(3) . ?
C3 C4 1.397(3) . ?
C3 C6 1.472(3) . ?
C4 H4 0.9300 . ?
C4 C5 1.368(3) . ?
C5 H5 0.9300 . ?
C5 N1 1.342(3) . ?
C6 C7 1.399(3) . ?
C6 C11 1.398(3) . ?
C7 H7 0.9300 . ?
C7 C8 1.373(3) . ?
C8 H8 0.9300 . ?
C8 C9 1.393(3) . ?
C9 C10 1.390(3) . ?
C9 O1 1.356(2) . ?
C10 H10 0.9300 . ?
C10 C11 1.385(3) . ?
C11 H11 0.9300 . ?
C12 H12A 0.9700 . ?
C12 H12B 0.9700 . ?
C12 C13 1.503(3) . ?
C12 O1 1.435(2) . ?
C13 H13A 0.9700 . ?
C13 H13B 0.9700 . ?
C13 C14 1.524(3) . ?
C14 H14A 0.9700 . ?
C14 H14B 0.9700 . ?
C14 C15 1.521(3) . ?
C15 H15A 0.9700 . ?
C15 H15B 0.9700 . ?
C15 C16 1.520(3) . ?
C16 H16A 0.9700 . ?
C16 H16B 0.9700 . ?
C16 C17 1.523(3) . ?
C17 H17A 0.9700 . ?
C17 H17B 0.9700 . ?
C17 C18 1.521(3) . ?
C18 H18A 0.9700 . ?
C18 H18B 0.9700 . ?
C18 C19 1.519(3) . ?
C19 H19A 0.9600 . ?
C19 H19B 0.9600 . ?
C19 H19C 0.9600 . ?
N1 H1A 0.86(3) . ?

loop_
_geom_torsion_atom_site_label_1
_geom_torsion_atom_site_label_2
_geom_torsion_atom_site_label_3
_geom_torsion_atom_site_label_4
_geom_torsion
_geom_torsion_site_symmetry_1
_geom_torsion_site_symmetry_2
_geom_torsion_site_symmetry_3
_geom_torsion_site_symmetry_4
_geom_torsion_publ_flag
C1 C2 C3 C4 -1.1(3) . . . . ?
C1 C2 C3 C6 177.87(19) . . . . ?
C2 C1 N1 C5 0.0(3) . . . . ?
C2 C3 C4 C5 0.6(3) . . . . ?
C2 C3 C6 C7 -0.8(3) . . . . ?
C2 C3 C6 C11 -179.41(19) . . . . ?
C3 C4 C5 N1 0.1(3) . . . . ?
C3 C6 C7 C8 -177.63(19) . . . . ?
C3 C6 C11 C10 178.21(18) . . . . ?
C4 C3 C6 C7 178.05(19) . . . . ?
C4 C3 C6 C11 -0.6(3) . . . . ?
C4 C5 N1 C1 -0.5(3) . . . . ?
C6 C3 C4 C5 -178.31(19) . . . . ?
C6 C7 C8 C9 -0.7(3) . . . . ?
C7 C6 C11 C10 -0.5(3) . . . . ?
C7 C8 C9 C10 -0.2(3) . . . . ?
C7 C8 C9 O1 -179.79(19) . . . . ?
C8 C9 C10 C11 0.8(3) . . . . ?
C8 C9 O1 C12 -178.15(17) . . . . ?
C9 C10 C11 C6 -0.4(3) . . . . ?
C10 C9 O1 C12 2.3(3) . . . . ?
C11 C6 C7 C8 1.0(3) . . . . ?
C12 C13 C14 C15 -179.19(17) . . . . ?
C13 C12 O1 C9 178.48(16) . . . . ?
C13 C14 C15 C16 -175.11(17) . . . . ?
C14 C15 C16 C17 -178.48(17) . . . . ?
C15 C16 C17 C18 -176.54(17) . . . . ?
C16 C17 C18 C19 -176.95(18) . . . . ?
N1 C1 C2 C3 0.8(3) . . . . ?
O1 C9 C10 C11 -179.68(18) . . . . ?
O1 C12 C13 C14 -175.85(16) . . . . ?
